data_2015791
loop_
_publ_author_name
'Agata Bia\/lo\'nska'
'Zbigniew Ciunik'

_publ_section_title
;
 Isomorphous brucinium 4-nitrobenzoate methanol solvate and brucinium
 4-nitrobenzoate dihydrate
;
_journal_coeditor_code GD3069
_journal_issue 2
_journal_name_full 'Acta Crystallographica Section C'
_journal_page_first o120
_journal_page_last o122
_journal_paper_doi 10.1107/S010827010605517X
_journal_volume 63
_journal_year 2007
_chemical_formula_iupac 'C23 H27 N2 O4 +, C7 H4 N O4 -, C H4 O'
_chemical_formula_moiety 'C23 H27 N2 O4 +, C7 H4 N O4 -, C H4 O'
_chemical_formula_sum 'C31 H35 N3 O9'
_chemical_formula_weight 593.62
_chemical_name_systematic
;
brucinium 4-nitrobenzoate methanol solvate
;
_space_group_IT_number 4
_symmetry_cell_setting monoclinic
_symmetry_space_group_name_Hall 'P 2yb'
_symmetry_space_group_name_H-M 'P 1 21 1'
_atom_sites_solution_hydrogens geom
_atom_sites_solution_primary direct
_atom_sites_solution_secondary difmap
_audit_creation_method SHELXL-97
_cell_angle_alpha 90.00
_cell_angle_beta 103.09(3)
_cell_angle_gamma 90.00
_cell_formula_units_Z 2
_cell_length_a 9.830(2)
_cell_length_b 12.364(3)
_cell_length_c 11.560(3)
_cell_measurement_reflns_used 5682
_cell_measurement_temperature 100(2)
_cell_measurement_theta_max 28.06
_cell_measurement_theta_min 3.50
_cell_volume 1368.5(6)
_computing_cell_refinement 'CrysAlis RED (Oxford Diffraction, 2001)'
_computing_data_collection 'CrysAlis CCD (Oxford Diffraction, 2001)'
_computing_data_reduction 'CrysAlis RED'
_computing_molecular_graphics 'SHELXTL-NT (Bruker, 1999)'
_computing_publication_material SHELXL97
_computing_structure_refinement 'SHELXL97 (Sheldrick, 1997)'
_computing_structure_solution 'SHELXS97 (Sheldrick, 1990)'
_diffrn_ambient_temperature 100(2)
_diffrn_measured_fraction_theta_full 0.983
_diffrn_measured_fraction_theta_max 0.983
_diffrn_measurement_device_type 'Kuma KM-4-CCD'
_diffrn_measurement_method \w
_diffrn_radiation_monochromator graphite
_diffrn_radiation_source 'fine-focus sealed tube'
_diffrn_radiation_type MoK\a
_diffrn_radiation_wavelength 0.71073
_diffrn_reflns_av_R_equivalents 0.0630
_diffrn_reflns_av_sigmaI/netI 0.0620
_diffrn_reflns_limit_h_max 12
_diffrn_reflns_limit_h_min -12
_diffrn_reflns_limit_k_max 15
_diffrn_reflns_limit_k_min -12
_diffrn_reflns_limit_l_max 13
_diffrn_reflns_limit_l_min -14
_diffrn_reflns_number 9166
_diffrn_reflns_theta_full 27.00
_diffrn_reflns_theta_max 27.00
_diffrn_reflns_theta_min 3.50
_diffrn_standards_decay_% 0
_diffrn_standards_number 0
_exptl_absorpt_coefficient_mu 0.107
_exptl_absorpt_correction_type none
_exptl_crystal_colour yellow
_exptl_crystal_density_diffrn 1.441
_exptl_crystal_density_method 'not measured'
_exptl_crystal_description block
_exptl_crystal_F_000 628
_exptl_crystal_size_max 0.25
_exptl_crystal_size_mid 0.25
_exptl_crystal_size_min 0.20
_refine_diff_density_max 0.259
_refine_diff_density_min -0.299
_refine_ls_abs_structure_details
;
Toda <i>et al.</i> (1985)
;
_refine_ls_extinction_method none
_refine_ls_goodness_of_fit_ref 1.047
_refine_ls_hydrogen_treatment constr
_refine_ls_matrix_type full
_refine_ls_number_parameters 388
_refine_ls_number_reflns 3078
_refine_ls_number_restraints 1
_refine_ls_restrained_S_all 1.047
_refine_ls_R_factor_all 0.0704
_refine_ls_R_factor_gt 0.0551
_refine_ls_shift/su_max 0.004
_refine_ls_shift/su_mean 0.000
_refine_ls_structure_factor_coef Fsqd
_refine_ls_weighting_details 'calc w=1/[\s^2^(Fo^2^)+(0.0734P)^2^] where P=(Fo^2^+2Fc^2^)/3'
_refine_ls_weighting_scheme calc
_refine_ls_wR_factor_gt 0.1210
_refine_ls_wR_factor_ref 0.1303
_reflns_number_gt 2492
_reflns_number_total 3078
_reflns_threshold_expression I>2sigma(I)
_cod_data_source_file gd3069.cif
_cod_data_source_block I
_cod_original_sg_symbol_H-M 'P 21'
_cod_database_code 2015791
_cod_database_fobs_code 2015791

loop_
_symmetry_equiv_pos_as_xyz
'x, y, z'
'-x, y+1/2, -z'

loop_
_atom_site_type_symbol
_atom_site_label
_atom_site_fract_x
_atom_site_fract_y
_atom_site_fract_z
_atom_site_U_iso_or_equiv
_atom_site_adp_type
_atom_site_calc_flag
_atom_site_refinement_flags
_atom_site_occupancy
O O1 0.1281(3) 0.3471(2) 0.4813(2) 0.0262(6) Uani d . 1
O O2 0.3574(3) 0.8443(2) 0.0189(2) 0.0258(6) Uani d . 1
O O3 0.3296(3) 0.7037(2) -0.1462(2) 0.0263(6) Uani d . 1
O O4 0.2505(3) 0.7043(2) 0.4065(3) 0.0295(7) Uani d . 1
N N1 0.2673(3) 0.5555(3) 0.2921(3) 0.0221(7) Uani d . 1
N N2 0.1864(3) 0.2286(3) 0.0918(3) 0.0240(7) Uani d . 1
H H2 0.1901 0.1953 0.0204 0.029 Uiso calc R 1
C C1 0.3178(4) 0.7131(3) 0.1665(4) 0.0233(8) Uani d . 1
H H1 0.3296 0.7652 0.2284 0.028 Uiso calc R 1
C C2 0.3311(4) 0.7409(3) 0.0532(4) 0.0234(8) Uani d . 1
C C3 0.3135(4) 0.6634(3) -0.0380(3) 0.0214(8) Uani d . 1
C C4 0.2850(4) 0.5562(3) -0.0174(4) 0.0222(8) Uani d . 1
H H4 0.2759 0.5035 -0.0785 0.027 Uiso calc R 1
C C5 0.2700(4) 0.5282(3) 0.0963(4) 0.0207(8) Uani d . 1
C C6 0.2862(4) 0.6046(3) 0.1856(3) 0.0199(8) Uani d . 1
C C7 0.2507(4) 0.4163(3) 0.1436(3) 0.0219(8) Uani d . 1
C C8 0.2232(4) 0.4404(3) 0.2678(3) 0.0215(8) Uani d . 1
H H8 0.2835 0.3925 0.3280 0.026 Uiso calc R 1
C C9 0.2339(4) 0.6063(3) 0.3873(4) 0.0255(9) Uani d . 1
C C10 0.1798(4) 0.5323(3) 0.4707(4) 0.0252(9) Uani d . 1
H H10A 0.1337 0.5776 0.5212 0.030 Uiso calc R 1
H H10B 0.2611 0.4972 0.5236 0.030 Uiso calc R 1
C C11 0.0765(4) 0.4428(3) 0.4146(3) 0.0239(8) Uani d . 1
H H11 -0.0188 0.4605 0.4263 0.029 Uiso calc R 1
C C12 0.0391(4) 0.2538(3) 0.4566(4) 0.0279(9) Uani d . 1
H H12A -0.0597 0.2774 0.4361 0.033 Uiso calc R 1
H H12B 0.0527 0.2081 0.5286 0.033 Uiso calc R 1
C C13 0.0695(4) 0.1884(3) 0.3560(4) 0.0264(9) Uani d . 1
H H13 0.1031 0.1166 0.3712 0.032 Uiso calc R 1
C C14 0.0509(4) 0.2277(3) 0.2459(4) 0.0244(9) Uani d . 1
C C15 0.0898(4) 0.1634(3) 0.1486(4) 0.0277(9) Uani d . 1
H H15A 0.0046 0.1443 0.0882 0.033 Uiso calc R 1
H H15B 0.1365 0.0956 0.1814 0.033 Uiso calc R 1
C C16 0.3320(4) 0.2315(3) 0.1674(4) 0.0247(9) Uani d . 1
H H16A 0.3918 0.1771 0.1402 0.030 Uiso calc R 1
H H16B 0.3319 0.2172 0.2516 0.030 Uiso calc R 1
C C17 0.3832(4) 0.3457(3) 0.1519(4) 0.0230(8) Uani d . 1
H H17A 0.4188 0.3516 0.0785 0.028 Uiso calc R 1
H H17B 0.4581 0.3672 0.2207 0.028 Uiso calc R 1
C C18 0.0716(4) 0.4337(3) 0.2817(3) 0.0223(8) Uani d . 1
H H18 0.0250 0.5013 0.2450 0.027 Uiso calc R 1
C C19 -0.0100(4) 0.3398(3) 0.2109(3) 0.0230(8) Uani d . 1
H H19 -0.1085 0.3417 0.2204 0.028 Uiso calc R 1
C C20 -0.0093(4) 0.3617(3) 0.0801(3) 0.0232(8) Uani d . 1
H H20A -0.0740 0.3114 0.0280 0.028 Uiso calc R 1
H H20B -0.0405 0.4366 0.0585 0.028 Uiso calc R 1
C C21 0.1376(4) 0.3457(3) 0.0639(4) 0.0222(8) Uani d . 1
H H21 0.1382 0.3610 -0.0209 0.027 Uiso calc R 1
C C22 0.3869(5) 0.9245(3) 0.1103(4) 0.0303(9) Uani d . 1
H H22A 0.4039 0.9942 0.0758 0.045 Uiso calc R 1
H H22B 0.4700 0.9032 0.1703 0.045 Uiso calc R 1
H H22C 0.3071 0.9311 0.1476 0.045 Uiso calc R 1
C C23 0.3040(5) 0.6289(3) -0.2437(4) 0.0299(10) Uani d . 1
H H23A 0.3184 0.6653 -0.3152 0.045 Uiso calc R 1
H H23B 0.2076 0.6026 -0.2576 0.045 Uiso calc R 1
H H23C 0.3685 0.5677 -0.2248 0.045 Uiso calc R 1
O O5 0.2011(3) 0.1332(2) -0.1007(3) 0.0325(7) Uani d . 1
O O6 0.2924(3) 0.2916(2) -0.1420(3) 0.0330(7) Uani d . 1
O O7 0.4683(3) -0.1051(2) -0.5409(3) 0.0359(7) Uani d . 1
O O8 0.4533(4) 0.0489(2) -0.6329(3) 0.0369(8) Uani d . 1
N N3 0.4396(4) -0.0082(3) -0.5480(3) 0.0271(8) Uani d . 1
C C24 0.2648(4) 0.1948(3) -0.1619(4) 0.0271(9) Uani d . 1
C C25 0.3077(4) 0.1406(3) -0.2650(4) 0.0239(8) Uani d . 1
C C26 0.3005(4) 0.0278(3) -0.2780(4) 0.0267(9) Uani d . 1
H H26 0.2672 -0.0151 -0.2221 0.032 Uiso calc R 1
C C27 0.3418(4) -0.0209(3) -0.3723(4) 0.0246(9) Uani d . 1
H H27 0.3370 -0.0972 -0.3822 0.029 Uiso calc R 1
C C28 0.3902(4) 0.0437(3) -0.4513(4) 0.0216(8) Uani d . 1
C C29 0.3975(4) 0.1551(3) -0.4414(4) 0.0257(9) Uani d . 1
H H29 0.4301 0.1976 -0.4980 0.031 Uiso calc R 1
C C30 0.3559(4) 0.2032(3) -0.3468(3) 0.0253(9) Uani d . 1
H H30 0.3604 0.2796 -0.3379 0.030 Uiso calc R 1
O O31 0.1507(3) 0.9138(3) 0.3399(3) 0.0442(9) Uani d . 1
H H31 0.1841 0.8536 0.3545 0.066 Uiso d . 1
C C31 0.0203(5) 0.8840(4) 0.2673(4) 0.0367(11) Uani d . 1
H H31A -0.0219 0.9436 0.2149 0.055 Uiso d R 1
H H31B 0.0313 0.8215 0.2220 0.055 Uiso d R 1
H H31C -0.0463 0.8613 0.3108 0.055 Uiso d R 1

loop_
_atom_site_aniso_label
_atom_site_aniso_U_11
_atom_site_aniso_U_22
_atom_site_aniso_U_33
_atom_site_aniso_U_12
_atom_site_aniso_U_13
_atom_site_aniso_U_23
O1 0.0237(15) 0.0221(14) 0.0312(15) -0.0033(12) 0.0023(11) 0.0018(12)
O2 0.0302(16) 0.0154(13) 0.0328(16) -0.0027(12) 0.0093(12) -0.0036(12)
O3 0.0316(16) 0.0220(14) 0.0260(15) -0.0025(12) 0.0081(12) -0.0031(12)
O4 0.0325(16) 0.0190(14) 0.0373(17) -0.0022(12) 0.0084(13) -0.0042(13)
N1 0.0207(17) 0.0161(16) 0.0293(18) -0.0024(12) 0.0051(13) -0.0048(13)
N2 0.0250(18) 0.0193(18) 0.0289(18) -0.0011(13) 0.0086(14) -0.0041(14)
C1 0.0176(19) 0.020(2) 0.032(2) 0.0014(15) 0.0049(15) -0.0040(17)
C2 0.0180(19) 0.0186(19) 0.033(2) -0.0009(16) 0.0044(16) 0.0003(17)
C3 0.019(2) 0.0215(19) 0.024(2) 0.0031(15) 0.0058(15) -0.0011(16)
C4 0.0173(19) 0.021(2) 0.028(2) -0.0018(15) 0.0065(15) -0.0055(16)
C5 0.0161(19) 0.0169(19) 0.029(2) -0.0007(15) 0.0051(15) -0.0020(16)
C6 0.0179(19) 0.0185(19) 0.023(2) 0.0001(15) 0.0047(15) 0.0004(16)
C7 0.020(2) 0.0156(18) 0.030(2) -0.0002(15) 0.0067(15) -0.0038(16)
C8 0.025(2) 0.0134(19) 0.027(2) -0.0025(15) 0.0076(16) -0.0036(16)
C9 0.021(2) 0.024(2) 0.030(2) 0.0000(16) 0.0033(16) 0.0000(17)
C10 0.028(2) 0.020(2) 0.030(2) 0.0011(17) 0.0122(17) -0.0007(17)
C11 0.020(2) 0.020(2) 0.031(2) 0.0030(15) 0.0033(15) -0.0035(17)
C12 0.026(2) 0.025(2) 0.033(2) -0.0056(17) 0.0081(17) -0.0002(18)
C13 0.024(2) 0.018(2) 0.037(2) -0.0021(16) 0.0063(17) -0.0007(17)
C14 0.0179(19) 0.023(2) 0.034(2) -0.0019(15) 0.0080(16) -0.0017(17)
C15 0.029(2) 0.018(2) 0.039(2) -0.0049(16) 0.0128(18) -0.0048(17)
C16 0.019(2) 0.019(2) 0.036(2) 0.0020(15) 0.0057(16) -0.0007(17)
C17 0.0162(19) 0.022(2) 0.031(2) 0.0008(16) 0.0076(15) -0.0012(17)
C18 0.018(2) 0.0136(18) 0.035(2) -0.0032(15) 0.0051(16) -0.0031(17)
C19 0.0171(19) 0.0189(19) 0.034(2) -0.0019(15) 0.0067(15) -0.0018(17)
C20 0.0203(19) 0.020(2) 0.028(2) -0.0023(15) 0.0028(15) -0.0053(16)
C21 0.025(2) 0.0134(18) 0.028(2) -0.0030(15) 0.0044(15) -0.0022(16)
C22 0.034(2) 0.020(2) 0.038(2) -0.0065(18) 0.0098(18) -0.0081(18)
C23 0.032(2) 0.027(2) 0.029(2) 0.0009(18) 0.0049(18) -0.0082(18)
O5 0.0394(18) 0.0254(16) 0.0356(17) -0.0058(13) 0.0148(14) -0.0050(13)
O6 0.0401(18) 0.0213(16) 0.0402(18) -0.0050(13) 0.0145(14) -0.0069(13)
O7 0.0386(18) 0.0244(17) 0.047(2) 0.0056(13) 0.0151(14) -0.0010(14)
O8 0.047(2) 0.0300(17) 0.0385(18) -0.0024(14) 0.0198(15) -0.0014(14)
N3 0.0301(19) 0.0197(19) 0.033(2) -0.0020(15) 0.0109(15) -0.0037(15)
C24 0.022(2) 0.026(2) 0.034(2) -0.0021(17) 0.0073(17) -0.0042(19)
C25 0.023(2) 0.023(2) 0.026(2) -0.0002(16) 0.0053(15) -0.0016(16)
C26 0.024(2) 0.027(2) 0.029(2) -0.0035(17) 0.0071(17) 0.0012(17)
C27 0.024(2) 0.018(2) 0.033(2) 0.0012(16) 0.0090(17) -0.0017(17)
C28 0.021(2) 0.0191(19) 0.026(2) -0.0025(15) 0.0092(16) -0.0045(16)
C29 0.027(2) 0.022(2) 0.028(2) -0.0039(16) 0.0061(17) -0.0007(17)
C30 0.028(2) 0.0172(19) 0.031(2) 0.0001(16) 0.0071(17) -0.0004(17)
O31 0.0379(19) 0.0251(17) 0.062(2) -0.0018(14) -0.0056(16) -0.0074(16)
C31 0.033(2) 0.032(2) 0.042(3) -0.0059(19) 0.0015(19) 0.001(2)

loop_
_atom_type_symbol
_atom_type_description
_atom_type_scat_dispersion_real
_atom_type_scat_dispersion_imag
_atom_type_scat_source
C C 0.0033 0.0000 'International Tables Vol C Tables 4.2.6.8 and 6.1.1.4'
H H 0.0000 0.0000 'International Tables Vol C Tables 4.2.6.8 and 6.1.1.4'
N N 0.0061 0.0000 'International Tables Vol C Tables 4.2.6.8 and 6.1.1.4'
O O 0.0106 0.0000 'International Tables Vol C Tables 4.2.6.8 and 6.1.1.4'

loop_
_geom_angle_atom_site_label_1
_geom_angle_atom_site_label_2
_geom_angle_atom_site_label_3
_geom_angle
C12 O1 C11 115.3(3)
C2 O2 C22 116.7(3)
C3 O3 C23 116.1(3)
C9 N1 C6 127.0(3)
C9 N1 C8 118.4(3)
C6 N1 C8 109.4(3)
C16 N2 C15 111.8(3)
C16 N2 C21 108.2(3)
C15 N2 C21 113.4(3)
C16 N2 H2 107.7
C15 N2 H2 107.7
C21 N2 H2 107.7
C2 C1 C6 117.1(4)
C2 C1 H1 121.5
C6 C1 H1 121.5
O2 C2 C1 124.3(3)
O2 C2 C3 114.5(3)
C1 C2 C3 121.1(4)
C4 C3 O3 124.5(3)
C4 C3 C2 121.2(4)
O3 C3 C2 114.3(3)
C3 C4 C5 117.8(4)
C3 C4 H4 121.1
C5 C4 H4 121.1
C6 C5 C4 120.9(4)
C6 C5 C7 111.0(3)
C4 C5 C7 127.8(3)
C5 C6 C1 121.8(4)
C5 C6 N1 109.8(3)
C1 C6 N1 128.4(3)
C5 C7 C21 115.7(3)
C5 C7 C8 102.7(3)
C21 C7 C8 114.1(3)
C5 C7 C17 111.4(3)
C21 C7 C17 101.5(3)
C8 C7 C17 111.8(3)
N1 C8 C18 106.1(3)
N1 C8 C7 104.7(3)
C18 C8 C7 117.6(3)
N1 C8 H8 109.3
C18 C8 H8 109.3
C7 C8 H8 109.3
O4 C9 N1 123.3(4)
O4 C9 C10 122.0(4)
N1 C9 C10 114.7(3)
C9 C10 C11 117.4(3)
C9 C10 H10A 108.0
C11 C10 H10A 108.0
C9 C10 H10B 108.0
C11 C10 H10B 108.0
H10A C10 H10B 107.2
O1 C11 C18 113.8(3)
O1 C11 C10 104.2(3)
C18 C11 C10 110.1(3)
O1 C11 H11 109.5
C18 C11 H11 109.5
C10 C11 H11 109.5
O1 C12 C13 111.5(3)
O1 C12 H12A 109.3
C13 C12 H12A 109.3
O1 C12 H12B 109.3
C13 C12 H12B 109.3
H12A C12 H12B 108.0
C14 C13 C12 122.3(4)
C14 C13 H13 118.9
C12 C13 H13 118.9
C13 C14 C15 121.3(4)
C13 C14 C19 122.9(4)
C15 C14 C19 115.8(3)
C14 C15 N2 109.7(3)
C14 C15 H15A 109.7
N2 C15 H15A 109.7
C14 C15 H15B 109.7
N2 C15 H15B 109.7
H15A C15 H15B 108.2
N2 C16 C17 104.5(3)
N2 C16 H16A 110.8
C17 C16 H16A 110.8
N2 C16 H16B 110.8
C17 C16 H16B 110.8
H16A C16 H16B 108.9
C16 C17 C7 103.5(3)
C16 C17 H17A 111.1
C7 C17 H17A 111.1
C16 C17 H17B 111.1
C7 C17 H17B 111.1
H17A C17 H17B 109.0
C11 C18 C8 106.9(3)
C11 C18 C19 119.0(3)
C8 C18 C19 112.7(3)
C11 C18 H18 105.8
C8 C18 H18 105.8
C19 C18 H18 105.8
C14 C19 C18 114.7(3)
C14 C19 C20 109.4(3)
C18 C19 C20 105.8(3)
C14 C19 H19 108.9
C18 C19 H19 108.9
C20 C19 H19 108.9
C21 C20 C19 108.4(3)
C21 C20 H20A 110.0
C19 C20 H20A 110.0
C21 C20 H20B 110.0
C19 C20 H20B 110.0
H20A C20 H20B 108.4
C20 C21 N2 111.1(3)
C20 C21 C7 115.6(3)
N2 C21 C7 105.0(3)
C20 C21 H21 108.3
N2 C21 H21 108.3
C7 C21 H21 108.3
O2 C22 H22A 109.5
O2 C22 H22B 109.5
H22A C22 H22B 109.5
O2 C22 H22C 109.5
H22A C22 H22C 109.5
H22B C22 H22C 109.5
O3 C23 H23A 109.5
O3 C23 H23B 109.5
H23A C23 H23B 109.5
O3 C23 H23C 109.5
H23A C23 H23C 109.5
H23B C23 H23C 109.5
O7 N3 O8 122.9(4)
O7 N3 C28 119.2(4)
O8 N3 C28 118.0(3)
O6 C24 O5 125.5(4)
O6 C24 C25 119.2(4)
O5 C24 C25 115.2(4)
C30 C25 C26 120.0(4)
C30 C25 C24 119.3(4)
C26 C25 C24 120.7(4)
C27 C26 C25 120.0(4)
C27 C26 H26 120.0
C25 C26 H26 120.0
C28 C27 C26 118.4(4)
C28 C27 H27 120.8
C26 C27 H27 120.8
C27 C28 C29 122.8(4)
C27 C28 N3 118.4(3)
C29 C28 N3 118.7(4)
C28 C29 C30 118.3(4)
C28 C29 H29 120.8
C30 C29 H29 120.8
C25 C30 C29 120.4(4)
C25 C30 H30 119.8
C29 C30 H30 119.8
C31 O31 H31 98.8
O31 C31 H31A 111.7
O31 C31 H31B 109.8
H31A C31 H31B 110.8
O31 C31 H31C 113.7
H31A C31 H31C 107.5
H31B C31 H31C 103.1

loop_
_geom_bond_atom_site_label_1
_geom_bond_atom_site_label_2
_geom_bond_distance
O1 C12 1.438(5)
O1 C11 1.441(5)
O2 C2 1.381(5)
O2 C22 1.431(5)
O3 C3 1.388(5)
O3 C23 1.436(5)
O4 C9 1.236(5)
N1 C9 1.370(5)
N1 C6 1.423(5)
N1 C8 1.495(5)
N2 C16 1.498(5)
N2 C15 1.505(5)
N2 C21 1.536(5)
N2 H2 0.9300
C1 C2 1.388(6)
C1 C6 1.406(5)
C1 H1 0.9500
C2 C3 1.405(6)
C3 C4 1.387(5)
C4 C5 1.399(6)
C4 H4 0.9500
C5 C6 1.381(5)
C5 C7 1.515(5)
C7 C21 1.544(5)
C7 C8 1.549(5)
C7 C17 1.553(5)
C8 C18 1.538(5)
C8 H8 1.0000
C9 C10 1.511(6)
C10 C11 1.542(5)
C10 H10A 0.9900
C10 H10B 0.9900
C11 C18 1.530(6)
C11 H11 1.0000
C12 C13 1.501(6)
C12 H12A 0.9900
C12 H12B 0.9900
C13 C14 1.336(6)
C13 H13 0.9500
C14 C15 1.496(5)
C14 C19 1.527(5)
C15 H15A 0.9900
C15 H15B 0.9900
C16 C17 1.523(5)
C16 H16A 0.9900
C16 H16B 0.9900
C17 H17A 0.9900
C17 H17B 0.9900
C18 C19 1.537(5)
C18 H18 1.0000
C19 C20 1.538(6)
C19 H19 1.0000
C20 C21 1.510(5)
C20 H20A 0.9900
C20 H20B 0.9900
C21 H21 1.0000
C22 H22A 0.9800
C22 H22B 0.9800
C22 H22C 0.9800
C23 H23A 0.9800
C23 H23B 0.9800
C23 H23C 0.9800
O5 C24 1.294(5)
O6 C24 1.237(5)
O7 N3 1.229(4)
O8 N3 1.240(4)
N3 C28 1.463(5)
C24 C25 1.509(6)
C25 C30 1.385(6)
C25 C26 1.402(6)
C26 C27 1.384(6)
C26 H26 0.9500
C27 C28 1.377(6)
C27 H27 0.9500
C28 C29 1.382(5)
C29 C30 1.385(5)
C29 H29 0.9500
C30 H30 0.9500
O31 C31 1.413(5)
O31 H31 0.8164
C31 H31A 0.9839
C31 H31B 0.9528
C31 H31C 0.9541

loop_
_geom_hbond_atom_site_label_D
_geom_hbond_atom_site_label_H
_geom_hbond_atom_site_label_A
_geom_hbond_distance_DH
_geom_hbond_distance_HA
_geom_hbond_distance_DA
_geom_hbond_angle_DHA
N2 H2 O5 0.93 1.62 2.552(4) 177
O31 H31 O4 0.82 2.00 2.815(4) 172

loop_
_geom_torsion_atom_site_label_1
_geom_torsion_atom_site_label_2
_geom_torsion_atom_site_label_3
_geom_torsion_atom_site_label_4
_geom_torsion
C22 O2 C2 C1 6.7(5)
C22 O2 C2 C3 -175.3(3)
C6 C1 C2 O2 177.9(3)
C6 C1 C2 C3 0.0(5)
C23 O3 C3 C4 4.8(5)
C23 O3 C3 C2 -176.3(3)
O2 C2 C3 C4 -179.4(3)
C1 C2 C3 C4 -1.3(6)
O2 C2 C3 O3 1.7(5)
C1 C2 C3 O3 179.8(3)
O3 C3 C4 C5 -179.2(3)
C2 C3 C4 C5 2.0(5)
C3 C4 C5 C6 -1.5(5)
C3 C4 C5 C7 -174.5(4)
C4 C5 C6 C1 0.2(6)
C7 C5 C6 C1 174.4(3)
C4 C5 C6 N1 -179.4(3)
C7 C5 C6 N1 -5.2(4)
C2 C1 C6 C5 0.5(5)
C2 C1 C6 N1 180.0(4)
C9 N1 C6 C5 -159.0(4)
C8 N1 C6 C5 -5.2(4)
C9 N1 C6 C1 21.5(6)
C8 N1 C6 C1 175.2(4)
C6 C5 C7 C21 137.8(3)
C4 C5 C7 C21 -48.6(5)
C6 C5 C7 C8 12.8(4)
C4 C5 C7 C8 -173.6(4)
C6 C5 C7 C17 -107.0(4)
C4 C5 C7 C17 66.6(5)
C9 N1 C8 C18 44.1(4)
C6 N1 C8 C18 -112.2(3)
C9 N1 C8 C7 169.3(3)
C6 N1 C8 C7 13.0(4)
C5 C7 C8 N1 -14.9(4)
C21 C7 C8 N1 -140.9(3)
C17 C7 C8 N1 104.6(3)
C5 C7 C8 C18 102.6(4)
C21 C7 C8 C18 -23.4(5)
C17 C7 C8 C18 -137.9(3)
C6 N1 C9 O4 -19.4(6)
C8 N1 C9 O4 -171.0(4)
C6 N1 C9 C10 162.9(4)
C8 N1 C9 C10 11.2(5)
O4 C9 C10 C11 140.7(4)
N1 C9 C10 C11 -41.5(5)
C12 O1 C11 C18 -67.9(4)
C12 O1 C11 C10 172.2(3)
C9 C10 C11 O1 133.6(3)
C9 C10 C11 C18 11.2(5)
C11 O1 C12 C13 88.5(4)
O1 C12 C13 C14 -63.3(5)
C12 C13 C14 C15 176.3(4)
C12 C13 C14 C19 -3.4(6)
C13 C14 C15 N2 -125.9(4)
C19 C14 C15 N2 53.8(4)
C16 N2 C15 C14 76.5(4)
C21 N2 C15 C14 -46.2(4)
C15 N2 C16 C17 -142.5(3)
C21 N2 C16 C17 -16.8(4)
N2 C16 C17 C7 36.4(4)
C5 C7 C17 C16 -165.2(3)
C21 C7 C17 C16 -41.5(4)
C8 C7 C17 C16 80.5(4)
O1 C11 C18 C8 -73.5(4)
C10 C11 C18 C8 43.1(4)
O1 C11 C18 C19 55.5(4)
C10 C11 C18 C19 172.1(3)
N1 C8 C18 C11 -72.1(4)
C7 C8 C18 C11 171.1(3)
N1 C8 C18 C19 155.4(3)
C7 C8 C18 C19 38.6(5)
C13 C14 C19 C18 58.1(5)
C15 C14 C19 C18 -121.6(4)
C13 C14 C19 C20 176.9(4)
C15 C14 C19 C20 -2.9(4)
C11 C18 C19 C14 -66.0(4)
C8 C18 C19 C14 60.3(4)
C11 C18 C19 C20 173.3(3)
C8 C18 C19 C20 -60.4(4)
C14 C19 C20 C21 -54.6(4)
C18 C19 C20 C21 69.6(4)
C19 C20 C21 N2 62.0(4)
C19 C20 C21 C7 -57.5(4)
C16 N2 C21 C20 -134.9(3)
C15 N2 C21 C20 -10.2(4)
C16 N2 C21 C7 -9.3(4)
C15 N2 C21 C7 115.4(3)
C5 C7 C21 C20 -85.7(4)
C8 C7 C21 C20 33.2(5)
C17 C7 C21 C20 153.7(3)
C5 C7 C21 N2 151.6(3)
C8 C7 C21 N2 -89.6(4)
C17 C7 C21 N2 30.9(4)
O6 C24 C25 C30 -10.6(6)
O5 C24 C25 C30 169.7(4)
O6 C24 C25 C26 168.8(4)
O5 C24 C25 C26 -10.9(6)
C30 C25 C26 C27 0.2(6)
C24 C25 C26 C27 -179.2(4)
C25 C26 C27 C28 0.3(6)
C26 C27 C28 C29 -0.9(6)
C26 C27 C28 N3 177.4(4)
O7 N3 C28 C27 -17.3(6)
O8 N3 C28 C27 164.2(4)
O7 N3 C28 C29 161.0(4)
O8 N3 C28 C29 -17.4(6)
C27 C28 C29 C30 0.9(6)
N3 C28 C29 C30 -177.4(3)
C26 C25 C30 C29 -0.2(6)
C24 C25 C30 C29 179.2(4)
C28 C29 C30 C25 -0.3(6)

loop_
_cod_related_entry_id
_cod_related_entry_database
_cod_related_entry_code
1 ChemSpider 21180729
